data_4317814
loop_
_publ_author_name
'Matthew W. Peters'
'Eric J. Werner'
'Michael J. Scott'

_publ_section_title
;
 Enhanced Selectivity for Actinides over Lanthanides with CMPO Ligands
 Secured to a C3-Symmetric Triphenoxymethane Platform
;
_journal_name_full 'Inorganic Chemistry'
_journal_page_first 1707
_journal_page_last 1716
_journal_paper_doi 10.1021/ic011144x
_journal_volume 41
_journal_year 2002
_chemical_formula_sum 'C95.5 H122 N7 O24 P3 Th'
_chemical_formula_weight 2076.95
_chemical_name_common
;
tris(3,5-di-tert-butyl-2-(2-(carbamoylmethylphosphineoxide)ethoxy)phen 
yl)methane
thorium nitrate complex
;
_chemical_name_systematic
;
   ?
;
_space_group_IT_number 2
_symmetry_cell_setting triclinic
_symmetry_space_group_name_Hall '-P 1'
_symmetry_space_group_name_H-M 'P -1'
_atom_sites_solution_hydrogens geom
_atom_sites_solution_primary direct
_atom_sites_solution_secondary difmap
_audit_creation_method SHELXL-97
_cell_angle_alpha 102.4780(10)
_cell_angle_beta 102.1550(10)
_cell_angle_gamma 95.5900(10)
_cell_formula_units_Z 2
_cell_length_a 12.3375(8)
_cell_length_b 17.7417(11)
_cell_length_c 24.8533(16)
_cell_measurement_temperature 193(2)
_cell_volume 5134.0(6)
_computing_cell_refinement 'Bruker SMART'
_computing_data_collection 'Bruker SMART'
_computing_data_reduction 'Bruker SHELXTL'
_computing_molecular_graphics 'Bruker SHELXTL'
_computing_publication_material 'Bruker SHELXTL'
_computing_structure_refinement 'SHELXL-97 (Sheldrick, 1997)'
_computing_structure_solution 'SHELXS-97 (Sheldrick, 1990)'
_diffrn_ambient_temperature 193(2)
_diffrn_measured_fraction_theta_full 0.995
_diffrn_measured_fraction_theta_max 0.995
_diffrn_measurement_device_type 'CCD area detector'
_diffrn_measurement_method 'phi and omega scans'
_diffrn_radiation_monochromator graphite
_diffrn_radiation_source 'fine-focus sealed tube'
_diffrn_radiation_type MoK\a
_diffrn_radiation_wavelength 0.71073
_diffrn_reflns_av_R_equivalents 0.0733
_diffrn_reflns_av_sigmaI/netI 0.1864
_diffrn_reflns_limit_h_max 10
_diffrn_reflns_limit_h_min -14
_diffrn_reflns_limit_k_max 18
_diffrn_reflns_limit_k_min -20
_diffrn_reflns_limit_l_max 28
_diffrn_reflns_limit_l_min -27
_diffrn_reflns_number 25051
_diffrn_reflns_theta_full 24.00
_diffrn_reflns_theta_max 24.00
_diffrn_reflns_theta_min 1.73
_exptl_absorpt_coefficient_mu 1.571
_exptl_absorpt_correction_T_max 1.0000
_exptl_absorpt_correction_T_min 0.5515
_exptl_absorpt_correction_type SADABS
_exptl_crystal_colour Colorless
_exptl_crystal_density_diffrn 1.344
_exptl_crystal_density_method 'not measured'
_exptl_crystal_description Plate
_exptl_crystal_F_000 2142
_refine_diff_density_max 0.996
_refine_diff_density_min -1.294
_refine_diff_density_rms 0.138
_refine_ls_extinction_method none
_refine_ls_goodness_of_fit_ref 0.954
_refine_ls_hydrogen_treatment mixed
_refine_ls_matrix_type full
_refine_ls_number_parameters 1030
_refine_ls_number_reflns 16050
_refine_ls_number_restraints 3
_refine_ls_restrained_S_all 0.954
_refine_ls_R_factor_all 0.1362
_refine_ls_R_factor_gt 0.0706
_refine_ls_shift/su_max 0.001
_refine_ls_shift/su_mean 0.000
_refine_ls_structure_factor_coef Fsqd
_refine_ls_weighting_details 'calc w=1/[\s^2^(Fo^2^)+(0.0632P)^2^+0.0000P] where P=(Fo^2^+2Fc^2^)/3'
_refine_ls_weighting_scheme calc
_refine_ls_wR_factor_gt 0.1375
_refine_ls_wR_factor_ref 0.1624
_reflns_number_gt 9115
_reflns_number_total 16050
_reflns_threshold_expression >2sigma(I)
_cod_data_source_file ic011144x_5.cif
_cod_data_source_block 9_thorium_nitrate_complex
_cod_original_formula_sum 'C95.50 H122 N7 O24 P3 Th'
_cod_database_code 4317814

loop_
_symmetry_equiv_pos_as_xyz
'x, y, z'
'-x, -y, -z'

loop_
_atom_site_label
_atom_site_type_symbol
_atom_site_fract_x
_atom_site_fract_y
_atom_site_fract_z
_atom_site_U_iso_or_equiv
_atom_site_adp_type
_atom_site_occupancy
_atom_site_symmetry_multiplicity
_atom_site_calc_flag
_atom_site_refinement_flags
_atom_site_disorder_assembly
_atom_site_disorder_group
Th1 Th -0.68282(4) -0.60441(2) 0.182202(17) 0.02814(13) Uani 1 1 d . . .
P1 P -0.9752(2) -0.59771(15) 0.19598(12) 0.0347(7) Uani 1 1 d . . .
P2 P -0.5960(2) -0.70396(16) 0.05517(11) 0.0355(7) Uani 1 1 d . C .
P3 P -0.5873(3) -0.47160(17) 0.32390(13) 0.0504(9) Uani 1 1 d . . .
N1 N -0.9599(7) -0.8156(4) 0.1499(3) 0.035(2) Uani 1 1 d . . .
H1B H -1.0313 -0.8300 0.1476 0.043 Uiso 1 1 calc R . .
N2 N -0.4880(7) -0.8196(5) 0.1682(3) 0.032(2) Uani 1 1 d . . .
H2A H -0.4452 -0.8456 0.1491 0.038 Uiso 1 1 calc R . .
N3 N -0.6778(7) -0.6633(4) 0.3552(3) 0.037(2) Uani 1 1 d . . .
H3A H -0.6554 -0.6435 0.3920 0.044 Uiso 1 1 calc R . .
O1 O -0.9233(5) -0.9009(3) 0.2379(2) 0.0296(16) Uani 1 1 d . . .
O2 O -0.6447(6) -0.9538(4) 0.1788(3) 0.0315(16) Uani 1 1 d . . .
O3 O -0.6208(6) -0.8188(4) 0.3379(3) 0.0341(17) Uani 1 1 d . . .
O4 O -0.8236(6) -0.7192(3) 0.1563(3) 0.0333(17) Uani 1 1 d . . .
O5 O -0.8497(6) -0.5706(3) 0.2134(3) 0.0361(17) Uani 1 1 d . . .
O6 O -0.6035(6) -0.7287(4) 0.1703(3) 0.0362(18) Uani 1 1 d . . .
O7 O -0.6472(6) -0.6426(4) 0.0898(3) 0.0362(18) Uani 1 1 d . . .
O8 O -0.6672(6) -0.6499(4) 0.2681(3) 0.0343(17) Uani 1 1 d . . .
O9 O -0.6242(6) -0.4911(4) 0.2610(3) 0.045(2) Uani 1 1 d . . .
C1 C -0.7307(7) -0.9729(5) 0.2739(4) 0.025(2) Uani 1 1 d . . .
H1A H -0.7312 -0.9252 0.2585 0.030 Uiso 1 1 calc R . .
C2 C -0.8385(8) -0.9849(5) 0.2938(4) 0.023(2) Uani 1 1 d . A .
C3 C -0.9303(9) -0.9514(5) 0.2740(4) 0.027(2) Uani 1 1 d . . .
C4 C -1.0312(8) -0.9586(5) 0.2941(4) 0.027(2) Uani 1 1 d . . .
C5 C -1.1320(9) -0.9172(7) 0.2780(4) 0.043(3) Uani 1 1 d . . .
C6 C -1.0975(11) -0.8285(7) 0.2899(7) 0.093(5) Uani 1 1 d . . .
H6A H -1.0782 -0.8059 0.3309 0.140 Uiso 1 1 calc R . .
H6B H -1.1600 -0.8054 0.2718 0.140 Uiso 1 1 calc R . .
H6C H -1.0323 -0.8178 0.2745 0.140 Uiso 1 1 calc R . .
C7 C -1.1887(11) -0.9477(8) 0.2147(5) 0.074(4) Uani 1 1 d . . .
H7A H -1.1406 -0.9288 0.1922 0.111 Uiso 1 1 calc R . .
H7B H -1.2611 -0.9288 0.2066 0.111 Uiso 1 1 calc R . .
H7C H -1.2007 -1.0049 0.2049 0.111 Uiso 1 1 calc R . .
C8 C -1.2215(10) -0.9295(8) 0.3107(5) 0.069(4) Uani 1 1 d . . .
H8A H -1.1870 -0.9147 0.3516 0.104 Uiso 1 1 calc R . .
H8B H -1.2551 -0.9846 0.2996 0.104 Uiso 1 1 calc R . .
H8C H -1.2797 -0.8972 0.3020 0.104 Uiso 1 1 calc R . .
C9 C -1.0324(9) -1.0071(6) 0.3321(4) 0.038(3) Uani 1 1 d . . .
H9A H -1.0989 -1.0156 0.3449 0.046 Uiso 1 1 calc R . .
C10 C -0.9438(9) -1.0429(6) 0.3519(4) 0.037(3) Uani 1 1 d . A .
C11 C -0.9498(10) -1.0951(6) 0.3931(4) 0.044(3) Uani 1 1 d . . .
C12 C -1.0578(18) -1.0927(12) 0.4152(9) 0.038(5) Uiso 0.50 1 d P A 1
H12A H -1.0655 -1.0383 0.4306 0.057 Uiso 0.50 1 calc PR A 1
H12B H -1.0535 -1.1212 0.4451 0.057 Uiso 0.50 1 calc PR A 1
H12C H -1.1229 -1.1170 0.3839 0.057 Uiso 0.50 1 calc PR A 1
C13 C -0.917(2) -1.1681(13) 0.3755(10) 0.055(7) Uiso 0.50 1 d P A 1
H13A H -0.9064 -1.1940 0.4068 0.083 Uiso 0.50 1 calc PR A 1
H13B H -0.8456 -1.1608 0.3641 0.083 Uiso 0.50 1 calc PR A 1
H13C H -0.9743 -1.2004 0.3432 0.083 Uiso 0.50 1 calc PR A 1
C14 C -0.855(2) -1.0508(14) 0.4522(10) 0.067(8) Uiso 0.50 1 d P A 1
H14A H -0.8566 -1.0807 0.4809 0.101 Uiso 0.50 1 calc PR A 1
H14B H -0.8708 -0.9981 0.4664 0.101 Uiso 0.50 1 calc PR A 1
H14C H -0.7799 -1.0472 0.4444 0.101 Uiso 0.50 1 calc PR A 1
C12' C -1.044(2) -1.1702(15) 0.3595(11) 0.072(8) Uiso 0.50 1 d P A 2
H12D H -1.0236 -1.1963 0.3248 0.108 Uiso 0.50 1 calc PR A 2
H12E H -1.1169 -1.1531 0.3497 0.108 Uiso 0.50 1 calc PR A 2
H12F H -1.0473 -1.2067 0.3839 0.108 Uiso 0.50 1 calc PR A 2
C13' C -0.8438(19) -1.1325(12) 0.4074(9) 0.040(6) Uiso 0.50 1 d P A 2
H13D H -0.7780 -1.0917 0.4208 0.061 Uiso 0.50 1 calc PR A 2
H13E H -0.8363 -1.1696 0.3734 0.061 Uiso 0.50 1 calc PR A 2
H13F H -0.8492 -1.1599 0.4372 0.061 Uiso 0.50 1 calc PR A 2
C14' C -0.975(3) -1.0548(16) 0.4423(11) 0.075(8) Uiso 0.50 1 d P A 2
H14D H -0.9146 -1.0110 0.4617 0.113 Uiso 0.50 1 calc PR A 2
H14E H -0.9809 -1.0900 0.4673 0.113 Uiso 0.50 1 calc PR A 2
H14F H -1.0457 -1.0349 0.4326 0.113 Uiso 0.50 1 calc PR A 2
C15 C -0.8465(8) -1.0287(5) 0.3331(4) 0.030(2) Uani 1 1 d . . .
H15A H -0.7824 -1.0502 0.3480 0.036 Uiso 1 1 calc R A .
C16 C -0.7245(8) -1.0419(5) 0.2262(4) 0.030(2) Uani 1 1 d . . .
C17 C -0.6814(8) -1.0313(5) 0.1801(4) 0.032(3) Uani 1 1 d . . .
C18 C -0.6873(8) -1.0919(6) 0.1334(4) 0.031(3) Uani 1 1 d . . .
C19 C -0.6656(11) -1.0824(7) 0.0762(4) 0.050(3) Uani 1 1 d . . .
C20 C -0.7623(12) -1.0399(8) 0.0506(5) 0.077(4) Uani 1 1 d . . .
H20A H -0.7514 -0.9858 0.0729 0.116 Uiso 1 1 calc R . .
H20B H -0.8346 -1.0669 0.0518 0.116 Uiso 1 1 calc R . .
H20C H -0.7613 -1.0405 0.0112 0.116 Uiso 1 1 calc R . .
C21 C -0.5527(11) -1.0342(8) 0.0815(5) 0.073(4) Uani 1 1 d . . .
H21A H -0.5532 -0.9796 0.1003 0.110 Uiso 1 1 calc R . .
H21B H -0.5395 -1.0371 0.0437 0.110 Uiso 1 1 calc R . .
H21C H -0.4928 -1.0548 0.1041 0.110 Uiso 1 1 calc R . .
C22 C -0.6698(12) -1.1614(7) 0.0339(5) 0.069(4) Uani 1 1 d . . .
H22A H -0.6199 -1.1929 0.0523 0.104 Uiso 1 1 calc R . .
H22B H -0.6456 -1.1519 0.0006 0.104 Uiso 1 1 calc R . .
H22C H -0.7467 -1.1894 0.0222 0.104 Uiso 1 1 calc R . .
C23 C -0.7206(9) -1.1670(7) 0.1379(5) 0.047(3) Uani 1 1 d . . .
H23A H -0.7183 -1.2099 0.1080 0.056 Uiso 1 1 calc R . .
C24 C -0.7577(8) -1.1823(6) 0.1851(4) 0.038(3) Uani 1 1 d . . .
C25 C -0.7924(10) -1.2674(6) 0.1868(5) 0.049(3) Uani 1 1 d . . .
C26 C -0.8665(12) -1.3156(7) 0.1301(6) 0.081(5) Uani 1 1 d . . .
H26A H -0.9337 -1.2914 0.1201 0.121 Uiso 1 1 calc R . .
H26B H -0.8886 -1.3687 0.1333 0.121 Uiso 1 1 calc R . .
H26C H -0.8247 -1.3176 0.1005 0.121 Uiso 1 1 calc R . .
C27 C -0.6786(11) -1.3013(7) 0.2023(6) 0.071(4) Uani 1 1 d . . .
H27A H -0.6381 -1.3008 0.1725 0.107 Uiso 1 1 calc R . .
H27B H -0.6953 -1.3551 0.2056 0.107 Uiso 1 1 calc R . .
H27C H -0.6322 -1.2691 0.2385 0.107 Uiso 1 1 calc R . .
C28 C -0.8540(11) -1.2705(6) 0.2336(6) 0.067(4) Uani 1 1 d . . .
H28A H -0.9207 -1.2448 0.2270 0.100 Uiso 1 1 calc R . .
H28B H -0.8043 -1.2437 0.2704 0.100 Uiso 1 1 calc R . .
H28C H -0.8767 -1.3251 0.2333 0.100 Uiso 1 1 calc R . .
C29 C -0.7616(9) -1.1188(6) 0.2269(4) 0.034(3) Uani 1 1 d . . .
H29A H -0.7909 -1.1274 0.2578 0.041 Uiso 1 1 calc R . .
C30 C -0.6282(8) -0.9581(5) 0.3242(4) 0.025(2) Uani 1 1 d . B .
C31 C -0.5761(8) -0.8817(5) 0.3544(4) 0.024(2) Uani 1 1 d . . .
C32 C -0.4732(8) -0.8699(6) 0.3957(4) 0.032(3) Uani 1 1 d . . .
C33 C -0.4047(10) -0.7880(7) 0.4250(5) 0.047(3) Uani 1 1 d . . .
C34 C -0.3826(10) -0.7442(7) 0.3802(5) 0.057(3) Uani 1 1 d . . .
H34A H -0.3348 -0.7717 0.3582 0.086 Uiso 1 1 calc R . .
H34B H -0.3450 -0.6910 0.3992 0.086 Uiso 1 1 calc R . .
H34C H -0.4541 -0.7422 0.3547 0.086 Uiso 1 1 calc R . .
C35 C -0.4713(11) -0.7383(7) 0.4635(5) 0.064(4) Uani 1 1 d . . .
H35A H -0.4910 -0.7670 0.4905 0.096 Uiso 1 1 calc R . .
H35B H -0.5400 -0.7285 0.4397 0.096 Uiso 1 1 calc R . .
H35C H -0.4246 -0.6884 0.4843 0.096 Uiso 1 1 calc R . .
C36 C -0.2926(10) -0.7906(7) 0.4623(5) 0.070(4) Uani 1 1 d . . .
H36A H -0.2560 -0.8307 0.4423 0.105 Uiso 1 1 calc R . .
H36B H -0.3033 -0.8031 0.4975 0.105 Uiso 1 1 calc R . .
H36C H -0.2455 -0.7396 0.4712 0.105 Uiso 1 1 calc R . .
C37 C -0.4339(9) -0.9347(7) 0.4096(4) 0.041(3) Uani 1 1 d . . .
H37A H -0.3672 -0.9277 0.4386 0.049 Uiso 1 1 calc R . .
C38 C -0.4880(10) -1.0102(6) 0.3830(5) 0.043(3) Uani 1 1 d . B .
C39 C -0.4404(10) -1.0813(7) 0.4013(5) 0.055(3) Uani 1 1 d . . .
C40 C -0.325(2) -1.0833(15) 0.4003(11) 0.067(8) Uiso 0.50 1 d P B 3
H40A H -0.2943 -1.1181 0.4233 0.100 Uiso 0.50 1 calc PR B 3
H40B H -0.2828 -1.0306 0.4158 0.100 Uiso 0.50 1 calc PR B 3
H40C H -0.3195 -1.1026 0.3611 0.100 Uiso 0.50 1 calc PR B 3
C41 C -0.445(2) -1.0744(15) 0.4676(10) 0.067(7) Uiso 0.50 1 d P B 3
H41A H -0.4134 -1.0212 0.4900 0.100 Uiso 0.50 1 calc PR B 3
H41B H -0.4004 -1.1115 0.4826 0.100 Uiso 0.50 1 calc PR B 3
H41C H -0.5225 -1.0863 0.4699 0.100 Uiso 0.50 1 calc PR B 3
C42 C -0.516(2) -1.1632(12) 0.3680(10) 0.047(6) Uiso 0.50 1 d P B 3
H42A H -0.5121 -1.1748 0.3282 0.071 Uiso 0.50 1 calc PR B 3
H42B H -0.5944 -1.1604 0.3701 0.071 Uiso 0.50 1 calc PR B 3
H42C H -0.4893 -1.2046 0.3854 0.071 Uiso 0.50 1 calc PR B 3
C40' C -0.341(2) -1.0538(16) 0.4515(12) 0.080(9) Uiso 0.50 1 d P B 4
H40D H -0.2800 -1.0255 0.4404 0.120 Uiso 0.50 1 calc PR B 4
H40E H -0.3146 -1.0990 0.4641 0.120 Uiso 0.50 1 calc PR B 4
H40F H -0.3624 -1.0192 0.4826 0.120 Uiso 0.50 1 calc PR B 4
C41' C -0.529(2) -1.1282(16) 0.4111(12) 0.072(8) Uiso 0.50 1 d P B 4
H41D H -0.5535 -1.1747 0.3795 0.108 Uiso 0.50 1 calc PR B 4
H41E H -0.5910 -1.0987 0.4141 0.108 Uiso 0.50 1 calc PR B 4
H41F H -0.5028 -1.1441 0.4464 0.108 Uiso 0.50 1 calc PR B 4
C42' C -0.399(2) -1.1218(16) 0.3484(11) 0.077(8) Uiso 0.50 1 d P B 4
H42D H -0.4506 -1.1177 0.3137 0.116 Uiso 0.50 1 calc PR B 4
H42E H -0.3965 -1.1769 0.3480 0.116 Uiso 0.50 1 calc PR B 4
H42F H -0.3237 -1.0960 0.3504 0.116 Uiso 0.50 1 calc PR B 4
C43 C -0.5808(8) -1.0210(6) 0.3394(4) 0.028(2) Uani 1 1 d . . .
H43A H -0.6139 -1.0726 0.3190 0.033 Uiso 1 1 calc R B .
C44 C -0.9262(9) -0.9362(5) 0.1798(4) 0.034(3) Uani 1 1 d . . .
H44A H -1.0038 -0.9600 0.1591 0.041 Uiso 1 1 calc R . .
H44B H -0.8780 -0.9777 0.1779 0.041 Uiso 1 1 calc R . .
C45 C -0.8847(9) -0.8739(5) 0.1537(4) 0.035(3) Uani 1 1 d . . .
H45A H -0.8095 -0.8478 0.1767 0.042 Uiso 1 1 calc R . .
H45B H -0.8770 -0.8984 0.1151 0.042 Uiso 1 1 calc R . .
C46 C -0.9277(9) -0.7430(5) 0.1496(4) 0.027(2) Uani 1 1 d . . .
C47 C -1.0125(8) -0.6881(5) 0.1422(4) 0.034(3) Uani 1 1 d . . .
H47A H -1.0864 -0.7141 0.1434 0.040 Uiso 1 1 calc R . .
H47B H -1.0198 -0.6767 0.1045 0.040 Uiso 1 1 calc R . .
C48 C -1.0506(9) -0.5286(5) 0.1688(5) 0.037(3) Uani 1 1 d . . .
C49 C -1.0802(10) -0.4689(7) 0.2063(6) 0.056(4) Uani 1 1 d . . .
H49A H -1.0643 -0.4682 0.2455 0.068 Uiso 1 1 calc R . .
C50 C -1.1330(12) -0.4096(8) 0.1879(7) 0.074(4) Uani 1 1 d . . .
H50A H -1.1534 -0.3694 0.2143 0.089 Uiso 1 1 calc R . .
C51 C -1.1548(11) -0.4104(7) 0.1319(7) 0.070(4) Uani 1 1 d . . .
H51A H -1.1895 -0.3698 0.1192 0.084 Uiso 1 1 calc R . .
C52 C -1.1273(10) -0.4688(7) 0.0935(5) 0.057(3) Uani 1 1 d . . .
H52A H -1.1448 -0.4692 0.0544 0.068 Uiso 1 1 calc R . .
C53 C -1.0738(9) -0.5274(6) 0.1115(5) 0.044(3) Uani 1 1 d . . .
H53A H -1.0530 -0.5668 0.0848 0.053 Uiso 1 1 calc R . .
C54 C -1.0269(9) -0.6112(6) 0.2556(4) 0.033(3) Uani 1 1 d . . .
C55 C -1.1403(9) -0.6315(6) 0.2501(5) 0.045(3) Uani 1 1 d . . .
H55A H -1.1904 -0.6423 0.2137 0.054 Uiso 1 1 calc R . .
C56 C -1.1824(12) -0.6365(7) 0.2978(6) 0.067(4) Uani 1 1 d . . .
H56A H -1.2607 -0.6466 0.2948 0.080 Uiso 1 1 calc R . .
C57 C -1.1055(14) -0.6260(8) 0.3494(6) 0.076(4) Uani 1 1 d . . .
H57A H -1.1318 -0.6319 0.3817 0.091 Uiso 1 1 calc R . .
C58 C -0.9946(12) -0.6077(7) 0.3547(5) 0.062(4) Uani 1 1 d . . .
H58A H -0.9433 -0.6002 0.3904 0.074 Uiso 1 1 calc R . .
C59 C -0.9560(11) -0.6000(6) 0.3071(5) 0.049(3) Uani 1 1 d . . .
H59A H -0.8778 -0.5866 0.3109 0.058 Uiso 1 1 calc R . .
C60 C -0.5326(8) -0.9257(5) 0.2140(4) 0.030(2) Uani 1 1 d . . .
H60A H -0.4776 -0.9530 0.1965 0.036 Uiso 1 1 calc R . .
H60B H -0.5274 -0.9362 0.2519 0.036 Uiso 1 1 calc R . .
C61 C -0.5076(9) -0.8400(5) 0.2195(4) 0.031(3) Uani 1 1 d . . .
H61A H -0.5712 -0.8151 0.2298 0.038 Uiso 1 1 calc R . .
H61B H -0.4404 -0.8181 0.2508 0.038 Uiso 1 1 calc R . .
C62 C -0.5337(8) -0.7631(6) 0.1501(4) 0.029(2) Uani 1 1 d . . .
C63 C -0.4896(9) -0.7373(6) 0.1024(4) 0.038(3) Uani 1 1 d . . .
H63A H -0.4621 -0.7816 0.0803 0.045 Uiso 1 1 calc R . .
H63B H -0.4256 -0.6946 0.1194 0.045 Uiso 1 1 calc R . .
C64 C -0.5296(10) -0.6647(7) 0.0078(4) 0.043(3) Uani 1 1 d . . .
C65 C -0.586(2) -0.6895(14) -0.0510(10) 0.054(7) Uiso 0.50 1 d P C 5
H65A H -0.6499 -0.7284 -0.0654 0.065 Uiso 0.50 1 calc PR C 5
C66 C -0.534(2) -0.6489(14) -0.0869(11) 0.054(7) Uiso 0.50 1 d P C 5
H66A H -0.5652 -0.6612 -0.1266 0.065 Uiso 0.50 1 calc PR C 5
C65' C -0.590(2) -0.6279(12) -0.0274(9) 0.043(6) Uiso 0.50 1 d P C 6
H65B H -0.6667 -0.6266 -0.0282 0.052 Uiso 0.50 1 calc PR C 6
C66' C -0.541(2) -0.5918(16) -0.0628(11) 0.073(8) Uiso 0.50 1 d P C 6
H66B H -0.5860 -0.5668 -0.0874 0.088 Uiso 0.50 1 calc PR C 6
C67 C -0.4366(12) -0.5912(7) -0.0631(6) 0.069(4) Uiso 1 1 d . . .
H67A H -0.4035 -0.5660 -0.0870 0.083 Uiso 1 1 calc R C 5
C68 C -0.394(3) -0.573(2) -0.0097(15) 0.108(12) Uiso 0.50 1 d P C 5
H68A H -0.3294 -0.5352 0.0064 0.129 Uiso 0.50 1 calc PR C 5
C69 C -0.446(3) -0.613(2) 0.0258(15) 0.094(11) Uiso 0.50 1 d P C 5
H69A H -0.4151 -0.5975 0.0655 0.113 Uiso 0.50 1 calc PR C 5
C68' C -0.3654(19) -0.6196(12) -0.0221(8) 0.034(5) Uiso 0.50 1 d P C 6
H68B H -0.2876 -0.6168 -0.0210 0.040 Uiso 0.50 1 calc PR C 6
C69' C -0.4083(16) -0.6512(11) 0.0161(8) 0.024(5) Uiso 0.50 1 d P C 6
H69B H -0.3604 -0.6640 0.0470 0.029 Uiso 0.50 1 calc PR C 6
C70 C -0.6984(9) -0.7845(6) 0.0165(4) 0.037(3) Uani 1 1 d . . .
C71 C -0.8091(12) -0.7828(8) 0.0153(5) 0.072(4) Uiso 1 1 d . C .
H71A H -0.8317 -0.7367 0.0342 0.086 Uiso 1 1 calc R . .
C72 C -0.8906(15) -0.8485(9) -0.0135(6) 0.098(5) Uiso 1 1 d . . .
H72A H -0.9676 -0.8486 -0.0134 0.118 Uiso 1 1 calc R C .
C73 C -0.8516(13) -0.9152(9) -0.0431(6) 0.084(4) Uiso 1 1 d . C .
H73A H -0.9042 -0.9603 -0.0633 0.100 Uiso 1 1 calc R . .
C74 C -0.7439(13) -0.9158(8) -0.0430(6) 0.076(4) Uiso 1 1 d . . .
H74A H -0.7205 -0.9604 -0.0635 0.091 Uiso 1 1 calc R C .
C75 C -0.6670(11) -0.8515(7) -0.0133(5) 0.060(3) Uiso 1 1 d . C .
H75A H -0.5900 -0.8526 -0.0129 0.072 Uiso 1 1 calc R . .
C76 C -0.7185(8) -0.8003(5) 0.3589(4) 0.027(2) Uani 1 1 d . . .
H76A H -0.6983 -0.7841 0.4009 0.032 Uiso 1 1 calc R . .
H76B H -0.7776 -0.8466 0.3468 0.032 Uiso 1 1 calc R . .
C77 C -0.7596(9) -0.7350(5) 0.3348(4) 0.039(3) Uani 1 1 d . . .
H77A H -0.7754 -0.7511 0.2929 0.046 Uiso 1 1 calc R . .
H77B H -0.8306 -0.7244 0.3454 0.046 Uiso 1 1 calc R . .
C78 C -0.6358(9) -0.6267(6) 0.3214(4) 0.038(3) Uani 1 1 d . . .
C79 C -0.5484(10) -0.5558(6) 0.3480(5) 0.051(3) Uani 1 1 d . . .
H79A H -0.4765 -0.5669 0.3387 0.061 Uiso 1 1 calc R . .
H79B H -0.5370 -0.5444 0.3898 0.061 Uiso 1 1 calc R . .
C80 C -0.6967(12) -0.4384(6) 0.3563(5) 0.052(4) Uani 1 1 d . . .
C81 C -0.7773(12) -0.4051(8) 0.3256(6) 0.070(4) Uani 1 1 d . . .
H81A H -0.7734 -0.4013 0.2885 0.083 Uiso 1 1 calc R . .
C82 C -0.8633(14) -0.3774(8) 0.3477(6) 0.087(5) Uani 1 1 d . . .
H82A H -0.9202 -0.3571 0.3253 0.105 Uiso 1 1 calc R . .
C83 C -0.8658(17) -0.3795(9) 0.4035(8) 0.095(6) Uani 1 1 d . . .
H83A H -0.9222 -0.3582 0.4200 0.114 Uiso 1 1 calc R . .
C84 C -0.7869(17) -0.4125(8) 0.4336(6) 0.088(6) Uani 1 1 d . . .
H84A H -0.7907 -0.4157 0.4709 0.106 Uiso 1 1 calc R . .
C85 C -0.7003(13) -0.4416(6) 0.4115(5) 0.069(4) Uani 1 1 d . . .
H85A H -0.6448 -0.4633 0.4335 0.083 Uiso 1 1 calc R . .
C86 C -0.4714(7) -0.3963(5) 0.3472(4) 0.062(4) Uiso 1 1 d G . .
C87 C -0.4292(8) -0.3619(5) 0.4047(4) 0.078(4) Uiso 1 1 d G . .
H87A H -0.4684 -0.3741 0.4315 0.093 Uiso 1 1 calc R . .
C88 C -0.3298(8) -0.3096(5) 0.4229(3) 0.076(4) Uiso 1 1 d G . .
H88A H -0.3010 -0.2861 0.4622 0.091 Uiso 1 1 calc R . .
C89 C -0.2725(7) -0.2918(6) 0.3837(5) 0.127(7) Uiso 1 1 d G . .
H89A H -0.2045 -0.2561 0.3961 0.153 Uiso 1 1 calc R . .
C90 C -0.3146(10) -0.3262(7) 0.3262(5) 0.182(10) Uiso 1 1 d G . .
H90A H -0.2755 -0.3140 0.2993 0.219 Uiso 1 1 calc R . .
C91 C -0.4141(10) -0.3784(6) 0.3080(3) 0.143(7) Uiso 1 1 d G . .
H91A H -0.4429 -0.4019 0.2687 0.172 Uiso 1 1 calc R . .
N4 N -0.8104(9) -0.5321(6) 0.0929(4) 0.042(2) Uani 1 1 d . . .
O10 O -0.8495(6) -0.6002(4) 0.0957(3) 0.0381(18) Uani 1 1 d . . .
O11 O -0.7296(7) -0.4959(4) 0.1341(3) 0.0401(19) Uani 1 1 d . . .
O12 O -0.8464(8) -0.5041(5) 0.0538(3) 0.063(2) Uani 1 1 d . . .
N5 N -0.4368(12) -0.5405(7) 0.1973(6) 0.077(4) Uani 1 1 d . . .
O13 O -0.4667(7) -0.5928(5) 0.2222(4) 0.081(3) Uani 1 1 d . . .
O14 O -0.5133(8) -0.5129(5) 0.1694(4) 0.062(2) Uani 1 1 d . . .
O15 O -0.3395(9) -0.5192(8) 0.2015(8) 0.177(7) Uani 1 1 d . . .
N6 N 0.7405(7) 0.1414(5) 0.1123(3) 0.033(2) Uani 1 1 d . . .
O16 O 0.6461(6) 0.1014(4) 0.0967(3) 0.0453(19) Uani 1 1 d . . .
O17 O 0.7543(6) 0.2082(4) 0.1413(3) 0.058(2) Uani 1 1 d . . .
O18 O 0.8221(6) 0.1119(4) 0.0968(3) 0.047(2) Uani 1 1 d . . .
N7 N 0.6783(17) 0.5788(11) 0.5136(8) 0.144(6) Uiso 1 1 d D . .
O19 O 0.5893(11) 0.5778(6) 0.5258(5) 0.108(4) Uiso 1 1 d D . .
O20 O 0.6808(13) 0.5168(9) 0.4676(6) 0.164(5) Uiso 1 1 d D . .
O21 O 0.7751(16) 0.6189(10) 0.5336(7) 0.186(6) Uiso 1 1 d D . .

loop_
_atom_site_aniso_label
_atom_site_aniso_U_11
_atom_site_aniso_U_22
_atom_site_aniso_U_33
_atom_site_aniso_U_23
_atom_site_aniso_U_13
_atom_site_aniso_U_12
Th1 0.0270(2) 0.0273(2) 0.0330(2) 0.00651(15) 0.01606(17) -0.00017(16)
P1 0.0353(18) 0.0320(16) 0.0423(17) 0.0086(13) 0.0223(15) 0.0039(14)
P2 0.0384(19) 0.0400(17) 0.0351(16) 0.0123(13) 0.0191(15) 0.0100(15)
P3 0.066(2) 0.0380(18) 0.0395(19) -0.0005(14) 0.0189(18) -0.0189(17)
N1 0.027(5) 0.032(5) 0.049(6) 0.012(4) 0.011(5) 0.000(4)
N2 0.032(5) 0.041(5) 0.032(5) 0.018(4) 0.017(4) 0.013(4)
N3 0.054(6) 0.028(5) 0.028(5) 0.006(4) 0.017(5) -0.005(5)
O1 0.035(4) 0.027(4) 0.029(4) 0.012(3) 0.007(3) 0.003(3)
O2 0.029(4) 0.037(4) 0.031(4) 0.012(3) 0.009(3) 0.004(3)
O3 0.030(4) 0.040(4) 0.032(4) 0.004(3) 0.013(4) 0.004(4)
O4 0.032(5) 0.024(4) 0.044(4) 0.006(3) 0.011(4) -0.002(3)
O5 0.032(4) 0.028(4) 0.042(4) -0.006(3) 0.014(4) -0.003(3)
O6 0.036(5) 0.036(4) 0.045(4) 0.013(3) 0.023(4) 0.009(4)
O7 0.046(5) 0.032(4) 0.034(4) 0.008(3) 0.016(4) 0.009(4)
O8 0.039(5) 0.034(4) 0.034(4) 0.011(3) 0.017(4) 0.000(4)
O9 0.052(5) 0.044(4) 0.039(4) 0.005(3) 0.022(4) -0.010(4)
C1 0.012(5) 0.029(5) 0.031(6) 0.007(5) 0.002(5) -0.004(4)
C2 0.013(5) 0.035(6) 0.019(5) 0.007(4) -0.002(4) 0.007(5)
C3 0.039(7) 0.016(5) 0.030(6) 0.007(4) 0.018(5) -0.003(5)
C4 0.024(6) 0.030(6) 0.030(6) 0.016(5) 0.002(5) 0.007(5)
C5 0.036(7) 0.060(8) 0.036(7) 0.017(6) 0.014(6) 0.000(6)
C6 0.053(10) 0.061(9) 0.194(17) 0.060(10) 0.052(11) 0.031(8)
C7 0.039(9) 0.121(12) 0.065(10) 0.033(9) 0.006(7) 0.017(9)
C8 0.054(9) 0.105(11) 0.077(10) 0.046(8) 0.032(8) 0.051(8)
C9 0.022(6) 0.054(7) 0.048(7) 0.025(6) 0.020(6) -0.001(6)
C10 0.033(7) 0.046(7) 0.042(7) 0.021(5) 0.018(6) 0.016(6)
C11 0.058(8) 0.057(8) 0.034(7) 0.029(6) 0.027(6) 0.019(7)
C15 0.027(6) 0.039(6) 0.023(6) 0.011(5) -0.001(5) 0.005(5)
C16 0.033(7) 0.029(6) 0.030(6) 0.004(5) 0.015(5) 0.002(5)
C17 0.025(6) 0.026(6) 0.042(7) 0.001(5) 0.013(5) 0.002(5)
C18 0.025(6) 0.042(7) 0.027(6) 0.001(5) 0.016(5) 0.000(5)
C19 0.062(9) 0.052(7) 0.034(7) 0.007(6) 0.014(6) 0.004(7)
C20 0.091(12) 0.089(11) 0.056(9) 0.024(8) 0.019(9) 0.019(9)
C21 0.079(11) 0.095(10) 0.046(8) 0.002(7) 0.045(8) -0.016(9)
C22 0.103(12) 0.061(9) 0.053(8) 0.009(7) 0.044(8) 0.012(8)
C23 0.035(7) 0.052(8) 0.045(7) -0.005(6) 0.017(6) -0.006(6)
C24 0.022(6) 0.041(7) 0.053(7) 0.004(6) 0.024(6) -0.002(5)
C25 0.046(8) 0.029(6) 0.066(8) -0.004(6) 0.027(7) -0.010(6)
C26 0.079(11) 0.050(8) 0.094(11) -0.010(8) 0.021(9) -0.022(8)
C27 0.080(11) 0.048(8) 0.108(11) 0.037(8) 0.041(9) 0.031(8)
C28 0.079(10) 0.033(7) 0.106(11) 0.024(7) 0.054(9) 0.012(7)
C29 0.044(7) 0.034(6) 0.039(6) 0.017(5) 0.028(6) 0.014(5)
C30 0.022(6) 0.033(6) 0.025(6) 0.011(5) 0.009(5) 0.004(5)
C31 0.022(6) 0.030(6) 0.025(6) 0.011(5) 0.015(5) 0.006(5)
C32 0.019(6) 0.050(7) 0.019(6) -0.002(5) 0.005(5) -0.001(5)
C33 0.036(7) 0.060(8) 0.041(7) 0.005(6) 0.007(6) 0.005(6)
C34 0.048(8) 0.055(8) 0.053(8) -0.015(6) 0.014(7) -0.005(7)
C35 0.055(9) 0.063(9) 0.064(9) -0.011(7) 0.016(8) 0.014(7)
C36 0.026(7) 0.064(9) 0.086(10) -0.021(7) -0.019(7) 0.006(7)
C37 0.031(7) 0.061(8) 0.035(7) 0.019(6) 0.004(6) 0.016(6)
C38 0.045(8) 0.045(7) 0.046(7) 0.012(6) 0.019(7) 0.013(6)
C39 0.041(8) 0.065(8) 0.059(8) 0.023(7) 0.001(7) 0.019(7)
C43 0.014(6) 0.036(6) 0.033(6) 0.011(5) 0.003(5) 0.006(5)
C44 0.043(7) 0.038(6) 0.023(6) 0.007(5) 0.013(5) 0.003(5)
C45 0.034(7) 0.035(6) 0.047(7) 0.020(5) 0.019(6) 0.017(5)
C46 0.028(7) 0.023(6) 0.026(6) 0.004(4) 0.004(5) -0.003(5)
C47 0.019(6) 0.034(6) 0.045(7) 0.004(5) 0.010(5) -0.001(5)
C48 0.037(7) 0.026(6) 0.049(7) 0.006(5) 0.017(6) 0.002(5)
C49 0.054(9) 0.054(8) 0.085(10) 0.031(7) 0.043(8) 0.031(7)
C50 0.086(12) 0.073(10) 0.091(12) 0.032(9) 0.051(10) 0.053(9)
C51 0.056(10) 0.053(9) 0.118(13) 0.033(9) 0.033(10) 0.029(7)
C52 0.057(9) 0.059(8) 0.058(8) 0.026(7) 0.009(7) 0.017(7)
C53 0.026(7) 0.044(7) 0.068(9) 0.020(6) 0.016(6) 0.007(6)
C54 0.035(7) 0.036(6) 0.032(6) 0.011(5) 0.015(6) 0.002(5)
C55 0.030(7) 0.056(7) 0.052(7) 0.019(6) 0.017(6) -0.002(6)
C56 0.067(10) 0.074(9) 0.063(9) 0.009(8) 0.041(9) -0.004(8)
C57 0.091(13) 0.079(10) 0.057(10) 0.013(8) 0.037(10) -0.014(9)
C58 0.074(11) 0.064(9) 0.044(8) 0.008(6) 0.021(8) -0.013(8)
C59 0.061(9) 0.042(7) 0.056(8) 0.017(6) 0.037(8) 0.015(6)
C60 0.025(6) 0.037(6) 0.033(6) 0.011(5) 0.015(5) 0.005(5)
C61 0.033(7) 0.035(6) 0.030(6) 0.005(5) 0.020(5) 0.001(5)
C62 0.025(6) 0.028(6) 0.031(6) -0.003(5) 0.011(5) -0.005(5)
C63 0.035(7) 0.053(7) 0.040(6) 0.025(5) 0.025(6) 0.012(6)
C64 0.046(8) 0.053(7) 0.038(7) 0.012(6) 0.022(6) 0.011(6)
C70 0.047(8) 0.043(7) 0.028(6) 0.011(5) 0.018(6) 0.012(6)
C76 0.029(6) 0.015(5) 0.031(6) -0.002(4) 0.006(5) -0.006(5)
C77 0.044(7) 0.032(6) 0.040(7) 0.010(5) 0.013(6) -0.002(6)
C78 0.045(7) 0.033(6) 0.033(7) 0.003(5) 0.015(6) -0.011(5)
C79 0.047(8) 0.051(7) 0.042(7) -0.005(6) 0.013(6) -0.020(6)
C80 0.079(10) 0.026(6) 0.051(8) 0.000(6) 0.036(8) -0.013(7)
C81 0.079(12) 0.074(10) 0.062(9) 0.005(8) 0.039(9) 0.017(9)
C82 0.113(14) 0.075(10) 0.080(11) -0.002(8) 0.055(11) 0.025(10)
C83 0.128(17) 0.064(11) 0.101(14) 0.011(10) 0.059(13) -0.002(10)
C84 0.162(19) 0.054(10) 0.061(10) -0.007(8) 0.076(12) 0.010(10)
C85 0.117(13) 0.037(7) 0.054(9) 0.009(6) 0.029(9) 0.003(8)
N4 0.046(7) 0.047(6) 0.045(6) 0.019(6) 0.020(6) 0.019(6)
O10 0.031(5) 0.038(4) 0.050(5) 0.014(4) 0.014(4) 0.007(4)
O11 0.051(5) 0.028(4) 0.041(5) 0.008(4) 0.012(4) 0.001(4)
O12 0.080(7) 0.064(6) 0.056(5) 0.033(5) 0.016(5) 0.017(5)
N5 0.066(10) 0.050(8) 0.123(12) 0.021(7) 0.041(9) -0.003(7)
O13 0.035(6) 0.060(6) 0.141(9) 0.033(6) 0.001(6) 0.008(5)
O14 0.057(7) 0.076(6) 0.061(6) 0.014(5) 0.038(5) -0.007(5)
O15 0.044(8) 0.155(12) 0.36(2) 0.095(13) 0.080(11) -0.016(8)
N6 0.026(6) 0.034(6) 0.036(5) 0.006(4) 0.007(5) -0.001(5)
O16 0.019(4) 0.043(4) 0.064(5) 0.000(4) 0.008(4) -0.011(4)
O17 0.047(6) 0.035(5) 0.086(6) -0.008(4) 0.030(5) -0.003(4)
O18 0.025(4) 0.056(5) 0.053(5) -0.004(4) 0.012(4) 0.005(4)

loop_
_atom_type_symbol
_atom_type_description
_atom_type_scat_dispersion_real
_atom_type_scat_dispersion_imag
_atom_type_scat_source
C C 0.0033 0.0016 'International Tables Vol C Tables 4.2.6.8 and 6.1.1.4'
H H 0.0000 0.0000 'International Tables Vol C Tables 4.2.6.8 and 6.1.1.4'
N N 0.0061 0.0033 'International Tables Vol C Tables 4.2.6.8 and 6.1.1.4'
O O 0.0106 0.0060 'International Tables Vol C Tables 4.2.6.8 and 6.1.1.4'
P P 0.1023 0.0942 'International Tables Vol C Tables 4.2.6.8 and 6.1.1.4'
Th Th -7.2400 8.8979 'International Tables Vol C Tables 4.2.6.8 and 6.1.1.4'

loop_
_geom_angle_atom_site_label_1
_geom_angle_atom_site_label_2
_geom_angle_atom_site_label_3
_geom_angle
_geom_angle_site_symmetry_1
_geom_angle_site_symmetry_3
_geom_angle_publ_flag
O7 Th1 O9 135.6(2) . . ?
O7 Th1 O8 139.7(2) . . ?
O9 Th1 O8 72.8(2) . . ?
O7 Th1 O4 88.2(2) . . ?
O9 Th1 O4 135.6(2) . . ?
O8 Th1 O4 75.4(2) . . ?
O7 Th1 O5 132.2(2) . . ?
O9 Th1 O5 72.8(2) . . ?
O8 Th1 O5 76.7(2) . . ?
O4 Th1 O5 70.3(2) . . ?
O7 Th1 O6 69.1(2) . . ?
O9 Th1 O6 127.3(2) . . ?
O8 Th1 O6 70.6(2) . . ?
O4 Th1 O6 66.6(2) . . ?
O5 Th1 O6 130.8(2) . . ?
O7 Th1 O11 73.9(2) . . ?
O9 Th1 O11 78.6(2) . . ?
O8 Th1 O11 146.4(2) . . ?
O4 Th1 O11 116.3(2) . . ?
O5 Th1 O11 78.3(2) . . ?
O6 Th1 O11 142.8(2) . . ?
O7 Th1 O13 86.7(3) . . ?
O9 Th1 O13 71.6(3) . . ?
O8 Th1 O13 76.1(3) . . ?
O4 Th1 O13 128.5(2) . . ?
O5 Th1 O13 140.1(3) . . ?
O6 Th1 O13 63.8(2) . . ?
O11 Th1 O13 111.2(3) . . ?
O7 Th1 O14 67.5(2) . . ?
O9 Th1 O14 69.1(2) . . ?
O8 Th1 O14 119.9(3) . . ?
O4 Th1 O14 155.2(2) . . ?
O5 Th1 O14 129.6(2) . . ?
O6 Th1 O14 98.8(3) . . ?
O11 Th1 O14 62.9(3) . . ?
O13 Th1 O14 48.8(3) . . ?
O7 Th1 O10 64.2(2) . . ?
O9 Th1 O10 118.6(2) . . ?
O8 Th1 O10 135.7(2) . . ?
O4 Th1 O10 68.1(2) . . ?
O5 Th1 O10 68.1(2) . . ?
O6 Th1 O10 114.1(2) . . ?
O11 Th1 O10 48.9(2) . . ?
O13 Th1 O10 147.4(3) . . ?
O14 Th1 O10 103.3(3) . . ?
O7 Th1 N4 64.5(2) . . ?
O9 Th1 N4 100.1(3) . . ?
O8 Th1 N4 150.8(2) . . ?
O4 Th1 N4 92.9(3) . . ?
O5 Th1 N4 74.2(2) . . ?
O6 Th1 N4 129.5(2) . . ?
O11 Th1 N4 24.3(2) . . ?
O13 Th1 N4 129.5(3) . . ?
O14 Th1 N4 81.2(3) . . ?
O10 Th1 N4 24.8(2) . . ?
O5 P1 C48 112.4(4) . . ?
O5 P1 C54 110.6(5) . . ?
C48 P1 C54 106.0(5) . . ?
O5 P1 C47 112.2(4) . . ?
C48 P1 C47 107.0(5) . . ?
C54 P1 C47 108.2(5) . . ?
O7 P2 C70 110.8(5) . . ?
O7 P2 C64 111.2(4) . . ?
C70 P2 C64 109.8(5) . . ?
O7 P2 C63 109.0(4) . . ?
C70 P2 C63 108.6(5) . . ?
C64 P2 C63 107.5(5) . . ?
O9 P3 C86 109.9(4) . . ?
O9 P3 C80 111.5(6) . . ?
C86 P3 C80 107.8(5) . . ?
O9 P3 C79 110.4(5) . . ?
C86 P3 C79 109.2(5) . . ?
C80 P3 C79 108.0(5) . . ?
C46 N1 C45 124.2(8) . . ?
C62 N2 C61 120.7(8) . . ?
C78 N3 C77 123.8(8) . . ?
C3 O1 C44 117.1(7) . . ?
C17 O2 C60 111.3(7) . . ?
C31 O3 C76 114.1(7) . . ?
C46 O4 Th1 144.2(6) . . ?
P1 O5 Th1 138.5(4) . . ?
C62 O6 Th1 143.5(6) . . ?
P2 O7 Th1 140.7(4) . . ?
C78 O8 Th1 142.1(6) . . ?
P3 O9 Th1 139.5(4) . . ?
C2 C1 C16 111.3(7) . . ?
C2 C1 C30 110.3(7) . . ?
C16 C1 C30 111.5(8) . . ?
C3 C2 C15 118.0(8) . . ?
C3 C2 C1 120.9(8) . . ?
C15 C2 C1 121.0(9) . . ?
C2 C3 O1 120.2(8) . . ?
C2 C3 C4 122.2(8) . . ?
O1 C3 C4 117.2(8) . . ?
C9 C4 C3 115.1(9) . . ?
C9 C4 C5 119.9(9) . . ?
C3 C4 C5 125.0(8) . . ?
C8 C5 C4 112.9(8) . . ?
C8 C5 C7 107.0(10) . . ?
C4 C5 C7 110.4(9) . . ?
C8 C5 C6 106.4(10) . . ?
C4 C5 C6 111.7(9) . . ?
C7 C5 C6 108.0(10) . . ?
C10 C9 C4 124.3(9) . . ?
C9 C10 C15 116.8(9) . . ?
C9 C10 C11 122.1(9) . . ?
C15 C10 C11 121.2(9) . . ?
C14' C11 C13 135.1(16) . . ?
C14' C11 C10 111.0(14) . . ?
C13 C11 C10 113.4(12) . . ?
C14' C11 C13' 110.4(16) . . ?
C13 C11 C13' 43.7(12) . . ?
C10 C11 C13' 113.5(11) . . ?
C14' C11 C12 46.1(13) . . ?
C13 C11 C12 118.2(15) . . ?
C10 C11 C12 112.3(11) . . ?
C13' C11 C12 133.9(13) . . ?
C14' C11 C12' 112.3(17) . . ?
C13 C11 C12' 60.3(14) . . ?
C10 C11 C12' 106.8(12) . . ?
C13' C11 C12' 102.4(14) . . ?
C12 C11 C12' 68.3(13) . . ?
C14' C11 C14 55.6(15) . . ?
C13 C11 C14 104.8(16) . . ?
C10 C11 C14 105.8(12) . . ?
C13' C11 C14 62.6(13) . . ?
C12 C11 C14 100.3(13) . . ?
C12' C11 C14 147.4(14) . . ?
C2 C15 C10 123.3(9) . . ?
C29 C16 C17 117.0(8) . . ?
C29 C16 C1 121.3(8) . . ?
C17 C16 C1 121.7(8) . . ?
C18 C17 C16 122.4(9) . . ?
C18 C17 O2 119.7(8) . . ?
C16 C17 O2 117.4(8) . . ?
C17 C18 C23 117.0(9) . . ?
C17 C18 C19 125.3(9) . . ?
C23 C18 C19 117.7(9) . . ?
C21 C19 C18 113.9(9) . . ?
C21 C19 C22 106.5(10) . . ?
C18 C19 C22 112.9(9) . . ?
C21 C19 C20 109.2(10) . . ?
C18 C19 C20 105.5(9) . . ?
C22 C19 C20 108.6(10) . . ?
C18 C23 C24 122.9(10) . . ?
C29 C24 C23 116.8(9) . . ?
C29 C24 C25 123.7(9) . . ?
C23 C24 C25 119.5(9) . . ?
C28 C25 C26 109.2(10) . . ?
C28 C25 C24 110.9(9) . . ?
C26 C25 C24 112.0(10) . . ?
C28 C25 C27 108.0(10) . . ?
C26 C25 C27 111.0(10) . . ?
C24 C25 C27 105.7(9) . . ?
C24 C29 C16 123.2(9) . . ?
C43 C30 C31 118.2(9) . . ?
C43 C30 C1 119.9(8) . . ?
C31 C30 C1 121.9(8) . . ?
O3 C31 C30 118.2(8) . . ?
O3 C31 C32 120.8(9) . . ?
C30 C31 C32 120.5(9) . . ?
C37 C32 C31 117.6(9) . . ?
C37 C32 C33 119.5(10) . . ?
C31 C32 C33 123.0(9) . . ?
C36 C33 C34 107.2(10) . . ?
C36 C33 C32 113.4(9) . . ?
C34 C33 C32 110.2(9) . . ?
C36 C33 C35 107.2(9) . . ?
C34 C33 C35 108.3(9) . . ?
C32 C33 C35 110.3(9) . . ?
C32 C37 C38 122.6(10) . . ?
C43 C38 C37 119.1(10) . . ?
C43 C38 C39 120.7(10) . . ?
C37 C38 C39 120.1(11) . . ?
C41' C39 C40 138.2(18) . . ?
C41' C39 C40' 114.3(18) . . ?
C40 C39 C40' 53.6(14) . . ?
C41' C39 C38 107.6(15) . . ?
C40 C39 C38 114.1(14) . . ?
C40' C39 C38 110.4(14) . . ?
C41' C39 C42' 112.5(17) . . ?
C40 C39 C42' 55.5(14) . . ?
C40' C39 C42' 108.7(17) . . ?
C38 C39 C42' 102.7(13) . . ?
C41' C39 C42 45.0(12) . . ?
C40 C39 C42 111.3(16) . . ?
C40' C39 C42 135.9(16) . . ?
C38 C39 C42 113.2(12) . . ?
C42' C39 C42 67.8(13) . . ?
C41' C39 C41 63.2(15) . . ?
C40 C39 C41 105.3(16) . . ?
C40' C39 C41 55.0(14) . . ?
C38 C39 C41 108.0(12) . . ?
C42' C39 C41 148.7(16) . . ?
C42 C39 C41 104.0(14) . . ?
C38 C43 C30 121.6(10) . . ?
O1 C44 C45 108.2(8) . . ?
N1 C45 C44 112.2(8) . . ?
O4 C46 N1 119.2(9) . . ?
O4 C46 C47 120.5(8) . . ?
N1 C46 C47 120.3(9) . . ?
C46 C47 P1 112.8(7) . . ?
C49 C48 C53 117.8(10) . . ?
C49 C48 P1 118.9(9) . . ?
C53 C48 P1 123.1(8) . . ?
C48 C49 C50 121.7(12) . . ?
C51 C50 C49 119.0(12) . . ?
C50 C51 C52 120.9(12) . . ?
C51 C52 C53 120.4(12) . . ?
C52 C53 C48 120.2(11) . . ?
C59 C54 C55 119.0(10) . . ?
C59 C54 P1 120.5(8) . . ?
C55 C54 P1 120.5(9) . . ?
C54 C55 C56 120.7(11) . . ?
C57 C56 C55 117.8(12) . . ?
C58 C57 C56 121.6(12) . . ?
C57 C58 C59 119.1(13) . . ?
C54 C59 C58 121.7(12) . . ?
O2 C60 C61 108.5(8) . . ?
N2 C61 C60 114.0(8) . . ?
O6 C62 N2 124.5(9) . . ?
O6 C62 C63 119.9(9) . . ?
N2 C62 C63 115.5(8) . . ?
C62 C63 P2 112.3(7) . . ?
C69 C64 C65' 96(2) . . ?
C69 C64 C65 122(2) . . ?
C65' C64 C65 48.1(11) . . ?
C69 C64 C69' 37.4(15) . . ?
C65' C64 C69' 116.9(15) . . ?
C65 C64 C69' 111.8(14) . . ?
C69 C64 P2 121.4(18) . . ?
C65' C64 P2 118.4(12) . . ?
C65 C64 P2 116.0(12) . . ?
C69' C64 P2 122.4(10) . . ?
C64 C65 C66 113(2) . . ?
C67 C66 C65 121(2) . . ?
C64 C65' C66' 121(2) . . ?
C67 C66' C65' 122(3) . . ?
C68 C67 C66' 99(2) . . ?
C68 C67 C68' 40.5(16) . . ?
C66' C67 C68' 119.7(19) . . ?
C68 C67 C66 120(2) . . ?
C66' C67 C66 46.7(14) . . ?
C68' C67 C66 106.8(16) . . ?
C67 C68 C69 119(3) . . ?
C64 C69 C68 125(3) . . ?
C69' C68' C67 120.1(19) . . ?
C68' C69' C64 118.0(17) . . ?
C71 C70 C75 118.8(12) . . ?
C71 C70 P2 121.0(9) . . ?
C75 C70 P2 120.2(9) . . ?
C70 C71 C72 121.1(14) . . ?
C71 C72 C73 116.7(16) . . ?
C74 C73 C72 122.0(16) . . ?
C73 C74 C75 119.5(14) . . ?
C74 C75 C70 121.9(13) . . ?
O3 C76 C77 107.3(8) . . ?
N3 C77 C76 112.1(9) . . ?
O8 C78 N3 121.7(9) . . ?
O8 C78 C79 119.9(9) . . ?
N3 C78 C79 118.4(9) . . ?
C78 C79 P3 112.2(8) . . ?
C81 C80 C85 119.3(12) . . ?
C81 C80 P3 117.8(9) . . ?
C85 C80 P3 122.8(12) . . ?
C82 C81 C80 121.4(13) . . ?
C81 C82 C83 119.2(16) . . ?
C84 C83 C82 119.4(16) . . ?
C83 C84 C85 121.8(14) . . ?
C84 C85 C80 118.8(14) . . ?
C87 C86 C91 120.0 . . ?
C87 C86 P3 120.7(7) . . ?
C91 C86 P3 118.8(7) . . ?
C86 C87 C88 120.0 . . ?
C87 C88 C89 120.0 . . ?
C90 C89 C88 120.0 . . ?
C91 C90 C89 120.0 . . ?
C90 C91 C86 120.0 . . ?
O12 N4 O11 121.9(10) . . ?
O12 N4 O10 122.8(10) . . ?
O11 N4 O10 115.3(9) . . ?
O12 N4 Th1 169.6(7) . . ?
O11 N4 Th1 55.0(5) . . ?
O10 N4 Th1 61.2(5) . . ?
N4 O10 Th1 94.0(6) . . ?
N4 O11 Th1 100.7(6) . . ?
O15 N5 O14 122.3(14) . . ?
O15 N5 O13 120.5(16) . . ?
O14 N5 O13 117.2(11) . . ?
N5 O13 Th1 97.0(8) . . ?
N5 O14 Th1 96.8(7) . . ?
O17 N6 O16 120.5(9) . . ?
O17 N6 O18 120.8(9) . . ?
O16 N6 O18 118.7(8) . . ?
O19 N7 O21 136(2) . . ?
O19 N7 O20 113.6(19) . . ?
O21 N7 O20 109.9(18) . . ?

loop_
_geom_bond_atom_site_label_1
_geom_bond_atom_site_label_2
_geom_bond_distance
_geom_bond_site_symmetry_2
_geom_bond_publ_flag
Th1 O7 2.395(6) . ?
Th1 O9 2.412(7) . ?
Th1 O8 2.419(6) . ?
Th1 O4 2.419(6) . ?
Th1 O5 2.431(6) . ?
Th1 O6 2.483(6) . ?
Th1 O11 2.528(6) . ?
Th1 O13 2.613(8) . ?
Th1 O14 2.637(8) . ?
Th1 O10 2.664(7) . ?
Th1 N4 3.032(10) . ?
P1 O5 1.516(7) . ?
P1 C48 1.772(11) . ?
P1 C54 1.783(9) . ?
P1 C47 1.800(9) . ?
P2 O7 1.511(6) . ?
P2 C70 1.762(11) . ?
P2 C64 1.787(10) . ?
P2 C63 1.802(10) . ?
P3 O9 1.485(7) . ?
P3 C86 1.764(8) . ?
P3 C80 1.796(12) . ?
P3 C79 1.796(12) . ?
N1 C46 1.312(11) . ?
N1 C45 1.460(11) . ?
N2 C62 1.313(12) . ?
N2 C61 1.458(10) . ?
N3 C78 1.321(11) . ?
N3 C77 1.465(12) . ?
O1 C3 1.407(10) . ?
O1 C44 1.435(10) . ?
O2 C17 1.414(10) . ?
O2 C60 1.447(11) . ?
O3 C31 1.394(10) . ?
O3 C76 1.449(11) . ?
O4 C46 1.276(11) . ?
O6 C62 1.233(10) . ?
O8 C78 1.262(11) . ?
C1 C2 1.525(12) . ?
C1 C16 1.530(12) . ?
C1 C30 1.535(12) . ?
C2 C3 1.380(12) . ?
C2 C15 1.386(12) . ?
C3 C4 1.440(13) . ?
C4 C9 1.411(12) . ?
C4 C5 1.530(14) . ?
C5 C8 1.528(14) . ?
C5 C7 1.534(15) . ?
C5 C6 1.535(15) . ?
C9 C10 1.373(13) . ?
C10 C15 1.397(13) . ?
C10 C11 1.529(13) . ?
C11 C14' 1.39(3) . ?
C11 C13 1.40(2) . ?
C11 C13' 1.53(2) . ?
C11 C12 1.55(2) . ?
C11 C12' 1.62(3) . ?
C11 C14 1.66(3) . ?
C16 C29 1.401(12) . ?
C16 C17 1.401(12) . ?
C17 C18 1.385(12) . ?
C18 C23 1.390(13) . ?
C18 C19 1.542(13) . ?
C19 C21 1.527(16) . ?
C19 C22 1.549(14) . ?
C19 C20 1.568(16) . ?
C23 C24 1.412(13) . ?
C24 C29 1.369(13) . ?
C24 C25 1.541(13) . ?
C25 C28 1.524(14) . ?
C25 C26 1.530(16) . ?
C25 C27 1.587(16) . ?
C30 C43 1.396(12) . ?
C30 C31 1.414(12) . ?
C31 C32 1.419(13) . ?
C32 C37 1.375(13) . ?
C32 C33 1.549(14) . ?
C33 C36 1.504(15) . ?
C33 C34 1.543(14) . ?
C33 C35 1.573(14) . ?
C37 C38 1.390(14) . ?
C38 C43 1.366(14) . ?
C38 C39 1.557(15) . ?
C39 C41' 1.40(3) . ?
C39 C40 1.43(3) . ?
C39 C40' 1.51(3) . ?
C39 C42' 1.57(3) . ?
C39 C42 1.60(2) . ?
C39 C41 1.64(2) . ?
C44 C45 1.499(12) . ?
C46 C47 1.507(13) . ?
C48 C49 1.384(14) . ?
C48 C53 1.396(14) . ?
C49 C50 1.398(15) . ?
C50 C51 1.358(17) . ?
C51 C52 1.370(16) . ?
C52 C53 1.388(14) . ?
C54 C59 1.353(14) . ?
C54 C55 1.381(14) . ?
C55 C56 1.406(14) . ?
C56 C57 1.389(18) . ?
C57 C58 1.347(18) . ?
C58 C59 1.392(14) . ?
C60 C61 1.494(12) . ?
C62 C63 1.539(12) . ?
C64 C69 1.25(3) . ?
C64 C65' 1.34(2) . ?
C64 C65 1.43(2) . ?
C64 C69' 1.46(2) . ?
C65 C66 1.47(3) . ?
C66 C67 1.42(3) . ?
C65' C66' 1.39(3) . ?
C66' C67 1.29(3) . ?
C67 C68 1.28(3) . ?
C67 C68' 1.41(2) . ?
C68 C69 1.45(4) . ?
C68' C69' 1.37(2) . ?
C70 C71 1.364(16) . ?
C70 C75 1.393(14) . ?
C71 C72 1.411(19) . ?
C72 C73 1.434(18) . ?
C73 C74 1.329(18) . ?
C74 C75 1.371(17) . ?
C76 C77 1.499(12) . ?
C78 C79 1.502(13) . ?
C80 C81 1.381(17) . ?
C80 C85 1.395(15) . ?
C81 C82 1.378(17) . ?
C82 C83 1.403(18) . ?
C83 C84 1.36(2) . ?
C84 C85 1.394(19) . ?
C86 C87 1.3900 . ?
C86 C91 1.3900 . ?
C87 C88 1.3900 . ?
C88 C89 1.3900 . ?
C89 C90 1.3900 . ?
C90 C91 1.3900 . ?
N4 O12 1.209(10) . ?
N4 O11 1.270(11) . ?
N4 O10 1.277(10) . ?
N5 O15 1.198(14) . ?
N5 O14 1.253(14) . ?
N5 O13 1.288(13) . ?
N6 O17 1.222(10) . ?
N6 O16 1.241(10) . ?
N6 O18 1.271(10) . ?
N7 O19 1.198(18) . ?
N7 O21 1.27(2) . ?
N7 O20 1.413(17) . ?
